data_7115590
loop_
_publ_author_name
'Wenchao Ye'
'Laijun Zhang'
'Chuanfa Ni'
'Jian Rong'
'Jinbo Hu'

_publ_section_title
;
 Stereoselective [3+2] cycloaddition of N-tert-butanesulfinyl imines to
 arynes facilitated by a removable PhSO2CF2 group: synthesis and
 transformation of cyclic sulfoximines
;
_journal_name_full Chem.Commun.
_journal_page_first 10596
_journal_paper_doi 10.1039/C4cc05042H
_journal_volume 50
_journal_year 2014
_chemical_formula_sum 'C16 H17 F2 N O S'
_chemical_formula_weight 309.37
_chemical_name_systematic
; 
 ? 
;
_space_group_IT_number 19
_symmetry_cell_setting orthorhombic
_symmetry_space_group_name_Hall 'P 2ac 2ab'
_symmetry_space_group_name_H-M 'P 21 21 21'
_atom_sites_solution_hydrogens geom
_atom_sites_solution_primary direct
_atom_sites_solution_secondary difmap
_audit_creation_method SHELXL-97
_cell_angle_alpha 90.00
_cell_angle_beta 90.00
_cell_angle_gamma 90.00
_cell_formula_units_Z 4
_cell_length_a 9.9519(4)
_cell_length_b 10.2705(4)
_cell_length_c 15.1165(6)
_cell_measurement_temperature 173(2)
_cell_volume 1545.07(11)
_computing_structure_refinement 'SHELXL-97 (Sheldrick, 1997)'
_computing_structure_solution 'SHELXS-97 (Sheldrick, 1990)'
_diffrn_ambient_temperature 173(2)
_diffrn_measured_fraction_theta_full 1.000
_diffrn_measured_fraction_theta_max 1.000
_diffrn_radiation_monochromator graphite
_diffrn_radiation_source 'fine-focus sealed tube'
_diffrn_radiation_type MoK\a
_diffrn_radiation_wavelength 0.71073
_diffrn_reflns_av_R_equivalents 0.0173
_diffrn_reflns_av_sigmaI/netI 0.0108
_diffrn_reflns_limit_h_max 11
_diffrn_reflns_limit_h_min -11
_diffrn_reflns_limit_k_max 11
_diffrn_reflns_limit_k_min -12
_diffrn_reflns_limit_l_max 17
_diffrn_reflns_limit_l_min -17
_diffrn_reflns_number 17817
_diffrn_reflns_theta_full 25.01
_diffrn_reflns_theta_max 25.01
_diffrn_reflns_theta_min 2.40
_exptl_absorpt_coefficient_mu 0.228
_exptl_absorpt_correction_T_max 0.9430
_exptl_absorpt_correction_T_min 0.9183
_exptl_absorpt_correction_type multi-scan
_exptl_crystal_colour colorless
_exptl_crystal_density_diffrn 1.330
_exptl_crystal_density_method 'not measured'
_exptl_crystal_description block
_exptl_crystal_F_000 648
_exptl_crystal_size_max 0.38
_exptl_crystal_size_mid 0.32
_exptl_crystal_size_min 0.26
_refine_diff_density_max 0.222
_refine_diff_density_min -0.143
_refine_diff_density_rms 0.032
_refine_ls_abs_structure_details 'Flack H D (1983), Acta Cryst. A39, 876-881'
_refine_ls_abs_structure_Flack 0.00(6)
_refine_ls_extinction_method none
_refine_ls_goodness_of_fit_ref 1.050
_refine_ls_hydrogen_treatment constr
_refine_ls_matrix_type full
_refine_ls_number_parameters 190
_refine_ls_number_reflns 2721
_refine_ls_number_restraints 0
_refine_ls_restrained_S_all 1.050
_refine_ls_R_factor_all 0.0241
_refine_ls_R_factor_gt 0.0237
_refine_ls_shift/su_max 0.001
_refine_ls_shift/su_mean 0.000
_refine_ls_structure_factor_coef Fsqd
_refine_ls_weighting_details 'calc w=1/[\s^2^(Fo^2^)+(0.0363P)^2^+0.3502P] where P=(Fo^2^+2Fc^2^)/3'
_refine_ls_weighting_scheme calc
_refine_ls_wR_factor_gt 0.0636
_refine_ls_wR_factor_ref 0.0639
_reflns_number_gt 2673
_reflns_number_total 2721
_reflns_threshold_expression >2sigma(I)
_cod_data_source_file c4cc05042h2.cif
_cod_data_source_block z
_cod_original_sg_symbol_H-M P2(1)2(1)2(1)
_cod_database_code 7115590

loop_
_symmetry_equiv_pos_as_xyz
'x, y, z'
'-x+1/2, -y, z+1/2'
'-x, y+1/2, -z+1/2'
'x+1/2, -y+1/2, -z'

loop_
_atom_site_label
_atom_site_type_symbol
_atom_site_fract_x
_atom_site_fract_y
_atom_site_fract_z
_atom_site_U_iso_or_equiv
_atom_site_adp_type
_atom_site_occupancy
_atom_site_symmetry_multiplicity
_atom_site_calc_flag
_atom_site_refinement_flags
S1 S 0.33836(4) 0.70238(3) 0.80462(2) 0.02785(10) Uani 1 1 d .
F1 F 0.22046(11) 0.33214(11) 0.71505(8) 0.0593(3) Uani 1 1 d .
F2 F 0.30057(10) 0.31768(11) 0.84950(9) 0.0610(3) Uani 1 1 d .
O1 O 0.46018(10) 0.61992(11) 0.81068(8) 0.0388(3) Uani 1 1 d .
N1 N 0.19417(11) 0.62265(12) 0.82297(8) 0.0280(3) Uani 1 1 d .
C1 C -0.16689(16) 0.17009(15) 0.90623(10) 0.0344(3) Uani 1 1 d .
H1A H -0.0989 0.1053 0.9092 0.041 Uiso 1 1 calc R
C2 C -0.29609(17) 0.13961(17) 0.92879(11) 0.0385(4) Uani 1 1 d .
H2A H -0.3170 0.0537 0.9476 0.046 Uiso 1 1 calc R
C3 C -0.39833(16) 0.23351(16) 0.92455(10) 0.0349(4) Uani 1 1 d .
H3A H -0.4877 0.2107 0.9403 0.042 Uiso 1 1 calc R
C4 C -0.36980(14) 0.35752(15) 0.89795(10) 0.0302(3) Uani 1 1 d .
H4A H -0.4395 0.4206 0.8956 0.036 Uiso 1 1 calc R
C5 C -0.23731(14) 0.39287(14) 0.87389(9) 0.0261(3) Uani 1 1 d .
C6 C -0.13379(13) 0.29786(15) 0.87844(9) 0.0265(3) Uani 1 1 d .
C7 C -0.00080(14) 0.33335(14) 0.85523(10) 0.0276(3) Uani 1 1 d .
H7A H 0.0685 0.2698 0.8573 0.033 Uiso 1 1 calc R
C8 C 0.02941(14) 0.45839(14) 0.82986(9) 0.0259(3) Uani 1 1 d .
C9 C -0.07522(14) 0.55178(14) 0.82333(10) 0.0287(3) Uani 1 1 d .
H9A H -0.0550 0.6377 0.8043 0.034 Uiso 1 1 calc R
C10 C -0.20411(14) 0.51977(14) 0.84404(10) 0.0294(3) Uani 1 1 d .
H10A H -0.2729 0.5834 0.8384 0.035 Uiso 1 1 calc R
C11 C 0.16984(15) 0.50153(13) 0.81273(8) 0.0268(3) Uani 1 1 d .
C12 C 0.27367(16) 0.40248(17) 0.78280(12) 0.0401(4) Uani 1 1 d .
H12A H 0.3578 0.4473 0.7633 0.048 Uiso 1 1 calc R
C13 C 0.32992(15) 0.79739(15) 0.90895(9) 0.0322(3) Uani 1 1 d .
C14 C 0.45545(18) 0.88274(19) 0.90630(14) 0.0488(5) Uani 1 1 d .
H14A H 0.4589 0.9369 0.9596 0.073 Uiso 1 1 calc R
H14B H 0.4525 0.9387 0.8538 0.073 Uiso 1 1 calc R
H14C H 0.5355 0.8274 0.9038 0.073 Uiso 1 1 calc R
C15 C 0.3333(2) 0.70335(18) 0.98648(11) 0.0467(4) Uani 1 1 d .
H15A H 0.3288 0.7524 1.0420 0.070 Uiso 1 1 calc R
H15B H 0.4169 0.6530 0.9847 0.070 Uiso 1 1 calc R
H15C H 0.2564 0.6440 0.9827 0.070 Uiso 1 1 calc R
C16 C 0.20417(18) 0.88046(18) 0.90653(13) 0.0455(4) Uani 1 1 d .
H16A H 0.1979 0.9315 0.9611 0.068 Uiso 1 1 calc R
H16B H 0.1251 0.8242 0.9013 0.068 Uiso 1 1 calc R
H16C H 0.2082 0.9394 0.8556 0.068 Uiso 1 1 calc R

loop_
_atom_site_aniso_label
_atom_site_aniso_U_11
_atom_site_aniso_U_22
_atom_site_aniso_U_33
_atom_site_aniso_U_23
_atom_site_aniso_U_13
_atom_site_aniso_U_12
S1 0.02438(17) 0.03029(17) 0.02889(18) 0.00223(15) 0.00205(14) -0.00566(15)
F1 0.0523(6) 0.0556(7) 0.0699(8) -0.0378(6) 0.0168(6) -0.0140(5)
F2 0.0354(5) 0.0547(7) 0.0929(9) 0.0143(6) 0.0016(5) 0.0140(5)
O1 0.0252(5) 0.0386(6) 0.0525(7) -0.0028(6) 0.0021(5) -0.0026(5)
N1 0.0232(6) 0.0314(6) 0.0295(6) -0.0004(5) -0.0020(5) -0.0051(5)
C1 0.0315(7) 0.0296(7) 0.0420(9) 0.0057(6) -0.0055(7) -0.0029(7)
C2 0.0388(9) 0.0350(8) 0.0419(9) 0.0100(7) -0.0023(7) -0.0094(7)
C3 0.0295(7) 0.0424(9) 0.0327(8) 0.0026(7) 0.0034(7) -0.0098(7)
C4 0.0274(7) 0.0343(8) 0.0288(7) -0.0041(6) 0.0013(6) -0.0010(6)
C5 0.0261(7) 0.0279(7) 0.0242(7) -0.0045(6) -0.0024(5) -0.0013(6)
C6 0.0271(7) 0.0285(7) 0.0240(6) -0.0011(6) -0.0046(5) -0.0014(6)
C7 0.0247(7) 0.0282(7) 0.0299(7) -0.0019(6) -0.0033(6) 0.0019(6)
C8 0.0241(7) 0.0292(7) 0.0244(7) -0.0039(6) -0.0025(5) -0.0030(6)
C9 0.0288(7) 0.0241(7) 0.0332(8) -0.0016(6) -0.0019(6) -0.0032(6)
C10 0.0277(7) 0.0258(7) 0.0348(8) -0.0027(6) -0.0023(6) 0.0020(6)
C11 0.0262(7) 0.0322(7) 0.0220(6) -0.0025(6) -0.0013(6) -0.0043(6)
C12 0.0307(8) 0.0374(9) 0.0522(10) -0.0118(8) 0.0077(8) -0.0061(7)
C13 0.0331(7) 0.0314(7) 0.0319(7) -0.0036(6) 0.0014(6) -0.0118(8)
C14 0.0424(9) 0.0461(10) 0.0579(12) -0.0111(9) 0.0040(8) -0.0204(9)
C15 0.0637(11) 0.0461(9) 0.0305(8) 0.0008(8) -0.0052(8) -0.0114(11)
C16 0.0430(9) 0.0428(9) 0.0507(10) -0.0116(9) 0.0065(8) -0.0015(8)

loop_
_atom_type_symbol
_atom_type_description
_atom_type_scat_dispersion_real
_atom_type_scat_dispersion_imag
_atom_type_scat_source
C C 0.0033 0.0016 'International Tables Vol C Tables 4.2.6.8 and 6.1.1.4'
H H 0.0000 0.0000 'International Tables Vol C Tables 4.2.6.8 and 6.1.1.4'
N N 0.0061 0.0033 'International Tables Vol C Tables 4.2.6.8 and 6.1.1.4'
O O 0.0106 0.0060 'International Tables Vol C Tables 4.2.6.8 and 6.1.1.4'
F F 0.0171 0.0103 'International Tables Vol C Tables 4.2.6.8 and 6.1.1.4'
S S 0.1246 0.1234 'International Tables Vol C Tables 4.2.6.8 and 6.1.1.4'

loop_
_geom_angle_atom_site_label_1
_geom_angle_atom_site_label_2
_geom_angle_atom_site_label_3
_geom_angle
O1 S1 N1 114.28(6)
O1 S1 C13 106.56(7)
N1 S1 C13 94.44(6)
C11 N1 S1 128.21(11)
C2 C1 C6 120.33(15)
C2 C1 H1A 119.8
C6 C1 H1A 119.8
C1 C2 C3 120.89(15)
C1 C2 H2A 119.6
C3 C2 H2A 119.6
C4 C3 C2 120.24(15)
C4 C3 H3A 119.9
C2 C3 H3A 119.9
C3 C4 C5 120.58(14)
C3 C4 H4A 119.7
C5 C4 H4A 119.7
C4 C5 C10 122.32(13)
C4 C5 C6 119.14(13)
C10 C5 C6 118.53(13)
C1 C6 C7 121.93(14)
C1 C6 C5 118.81(13)
C7 C6 C5 119.26(13)
C8 C7 C6 120.94(13)
C8 C7 H7A 119.5
C6 C7 H7A 119.5
C7 C8 C9 119.39(13)
C7 C8 C11 122.16(13)
C9 C8 C11 118.39(13)
C10 C9 C8 120.82(13)
C10 C9 H9A 119.6
C8 C9 H9A 119.6
C9 C10 C5 120.99(13)
C9 C10 H10A 119.5
C5 C10 H10A 119.5
N1 C11 C8 116.55(13)
N1 C11 C12 124.03(13)
C8 C11 C12 119.41(12)
F2 C12 F1 107.15(14)
F2 C12 C11 110.01(14)
F1 C12 C11 108.37(13)
F2 C12 H12A 110.4
F1 C12 H12A 110.4
C11 C12 H12A 110.4
C16 C13 C15 113.27(14)
C16 C13 C14 110.60(13)
C15 C13 C14 111.54(15)
C16 C13 S1 108.23(11)
C15 C13 S1 108.68(11)
C14 C13 S1 104.03(11)
C13 C14 H14A 109.5
C13 C14 H14B 109.5
H14A C14 H14B 109.5
C13 C14 H14C 109.5
H14A C14 H14C 109.5
H14B C14 H14C 109.5
C13 C15 H15A 109.5
C13 C15 H15B 109.5
H15A C15 H15B 109.5
C13 C15 H15C 109.5
H15A C15 H15C 109.5
H15B C15 H15C 109.5
C13 C16 H16A 109.5
C13 C16 H16B 109.5
H16A C16 H16B 109.5
C13 C16 H16C 109.5
H16A C16 H16C 109.5
H16B C16 H16C 109.5

loop_
_geom_bond_atom_site_label_1
_geom_bond_atom_site_label_2
_geom_bond_distance
S1 O1 1.4817(11)
S1 N1 1.6753(12)
S1 C13 1.8565(15)
F1 C12 1.361(2)
F2 C12 1.359(2)
N1 C11 1.2768(18)
C1 C2 1.366(2)
C1 C6 1.417(2)
C1 H1A 0.9500
C2 C3 1.403(2)
C2 H2A 0.9500
C3 C4 1.365(2)
C3 H3A 0.9500
C4 C5 1.415(2)
C4 H4A 0.9500
C5 C10 1.418(2)
C5 C6 1.421(2)
C6 C7 1.417(2)
C7 C8 1.374(2)
C7 H7A 0.9500
C8 C9 1.419(2)
C8 C11 1.4888(19)
C9 C10 1.361(2)
C9 H9A 0.9500
C10 H10A 0.9500
C11 C12 1.519(2)
C12 H12A 1.0000
C13 C16 1.515(2)
C13 C15 1.519(2)
C13 C14 1.527(2)
C14 H14A 0.9800
C14 H14B 0.9800
C14 H14C 0.9800
C15 H15A 0.9800
C15 H15B 0.9800
C15 H15C 0.9800
C16 H16A 0.9800
C16 H16B 0.9800
C16 H16C 0.9800

loop_
_geom_torsion_atom_site_label_1
_geom_torsion_atom_site_label_2
_geom_torsion_atom_site_label_3
_geom_torsion_atom_site_label_4
_geom_torsion
O1 S1 N1 C11 -25.08(15)
C13 S1 N1 C11 -135.48(14)
C6 C1 C2 C3 0.3(2)
C1 C2 C3 C4 -0.2(2)
C2 C3 C4 C5 0.3(2)
C3 C4 C5 C10 178.57(15)
C3 C4 C5 C6 -0.5(2)
C2 C1 C6 C7 179.48(15)
C2 C1 C6 C5 -0.5(2)
C4 C5 C6 C1 0.6(2)
C10 C5 C6 C1 -178.55(13)
C4 C5 C6 C7 -179.37(13)
C10 C5 C6 C7 1.5(2)
C1 C6 C7 C8 -178.92(14)
C5 C6 C7 C8 1.0(2)
C6 C7 C8 C9 -2.6(2)
C6 C7 C8 C11 174.52(12)
C7 C8 C9 C10 1.7(2)
C11 C8 C9 C10 -175.57(13)
C8 C9 C10 C5 0.9(2)
C4 C5 C10 C9 178.45(14)
C6 C5 C10 C9 -2.5(2)
S1 N1 C11 C8 -176.92(10)
S1 N1 C11 C12 1.7(2)
C7 C8 C11 N1 -154.01(14)
C9 C8 C11 N1 23.16(19)
C7 C8 C11 C12 27.3(2)
C9 C8 C11 C12 -155.54(14)
N1 C11 C12 F2 113.11(16)
C8 C11 C12 F2 -68.29(17)
N1 C11 C12 F1 -130.04(15)
C8 C11 C12 F1 48.56(19)
O1 S1 C13 C16 -178.41(10)
N1 S1 C13 C16 -61.46(11)
O1 S1 C13 C15 -55.02(13)
N1 S1 C13 C15 61.94(12)
O1 S1 C13 C14 63.92(13)
N1 S1 C13 C14 -179.12(12)
